data_7242937
loop_
_publ_author_name
'Bristow, Jonathan C.'
'Cliff, Stacey V. A.'
'Yang, Songjie'
'Wallis, John D.'

_publ_section_title
;
 Interaction, bond formation or reaction between a dimethylamino group and
 an adjacent alkene or aldehyde group in aromatic systems controlled by
 remote molecular constraints
;
_journal_issue 25
_journal_name_full CrystEngComm
_journal_page_first 4500
_journal_page_last 4512
_journal_paper_doi 10.1039/D1CE00377A
_journal_volume 23
_journal_year 2021
_chemical_formula_moiety 'C21 H19 N3'
_chemical_formula_sum 'C21 H19 N3'
_chemical_formula_weight 313.39
_chemical_melting_point 396.5(15)
_chemical_name_systematic
;
2-cyano-2-((4-(dimethylamino)-9,9-dimethyl-9H-fluoren-5-yl) propenenitrile
;
_space_group_crystal_system monoclinic
_space_group_IT_number 15
_space_group_name_Hall '-I 2ya'
_space_group_name_H-M_alt 'I 1 2/a 1'
_atom_sites_solution_hydrogens geom
_audit_creation_date 2019-09-16
_audit_creation_method
;
Olex2 1.2
(compiled 2018.05.29 svn.r3508 for OlexSys, GUI svn.r5506)
;
_audit_update_record
;
2021-03-09 deposited with the CCDC.	2021-05-27 downloaded from the CCDC.
;
_cell_angle_alpha 90
_cell_angle_beta 99.223(2)
_cell_angle_gamma 90
_cell_formula_units_Z 8
_cell_length_a 18.4256(4)
_cell_length_b 11.2921(3)
_cell_length_c 16.4939(4)
_cell_measurement_reflns_used 3863
_cell_measurement_temperature 150.00(10)
_cell_measurement_theta_max 29.3010
_cell_measurement_theta_min 2.9850
_cell_volume 3387.42(14)
_computing_cell_refinement 'CrysAlisPro 1.171.39.46 (Rigaku OD, 2018)'
_computing_data_collection 'CrysAlisPro 1.171.39.46 (Rigaku OD, 2018)'
_computing_data_reduction 'CrysAlisPro 1.171.39.46 (Rigaku OD, 2018)'
_computing_molecular_graphics 'Olex2 (Dolomanov et al., 2009)'
_computing_publication_material 'Olex2 (Dolomanov et al., 2009)'
_computing_structure_refinement 'ShelXL (Sheldrick, 2015)'
_computing_structure_solution 'ShelXT (Sheldrick, 2015)'
_diffrn_ambient_environment N~2~
_diffrn_ambient_temperature 150.00(10)
_diffrn_detector 'CCD plate'
_diffrn_detector_area_resol_mean 15.9832
_diffrn_detector_type Sapphire3
_diffrn_measured_fraction_theta_full 0.999
_diffrn_measured_fraction_theta_max 0.864
_diffrn_measurement_details
;
List of Runs (angles in degrees, time in seconds):

  # Type    Start    End  Width  t~exp~   \w     \q     \k     \f   Frames
#--------------------------------------------------------------------------
  1  \w    -49.00 -13.00   1.00   35.00    --  -16.16 -57.00 120.00   36
  2  \w      0.00  50.00   1.00   35.00    --   16.24  57.00  60.00   50
  3  \w      6.00  55.00   1.00   35.00    --   16.24  57.00 120.00   49
  4  \w    -48.00  35.00   1.00   35.00    --   16.24 -37.00 -90.00   83
;
_diffrn_measurement_device 'four-circle diffractometer'
_diffrn_measurement_device_type 'Xcalibur, Sapphire3, Gemini'
_diffrn_measurement_method '\w scans'
_diffrn_orient_matrix_type 'CrysAlisPro convention (1999,Acta A55,543-557)'
_diffrn_orient_matrix_UB_11 -0.0043924000
_diffrn_orient_matrix_UB_12 -0.0062722000
_diffrn_orient_matrix_UB_13 -0.0433042000
_diffrn_orient_matrix_UB_21 0.0232943000
_diffrn_orient_matrix_UB_22 0.0495087000
_diffrn_orient_matrix_UB_23 -0.0021791000
_diffrn_orient_matrix_UB_31 0.0309798000
_diffrn_orient_matrix_UB_32 -0.0381126000
_diffrn_orient_matrix_UB_33 0.0042891000
_diffrn_radiation_monochromator graphite
_diffrn_radiation_probe x-ray
_diffrn_radiation_type MoK\a
_diffrn_radiation_wavelength 0.71073
_diffrn_reflns_av_R_equivalents 0.0182
_diffrn_reflns_av_unetI/netI 0.0303
_diffrn_reflns_Laue_measured_fraction_full 0.999
_diffrn_reflns_Laue_measured_fraction_max 0.864
_diffrn_reflns_limit_h_max 15
_diffrn_reflns_limit_h_min -24
_diffrn_reflns_limit_k_max 12
_diffrn_reflns_limit_k_min -15
_diffrn_reflns_limit_l_max 22
_diffrn_reflns_limit_l_min -22
_diffrn_reflns_number 8045
_diffrn_reflns_point_group_measured_fraction_full 0.999
_diffrn_reflns_point_group_measured_fraction_max 0.864
_diffrn_reflns_theta_full 25.242
_diffrn_reflns_theta_max 29.098
_diffrn_reflns_theta_min 2.240
_diffrn_source 'fine-focus sealed X-ray tube'
_diffrn_source_type 'Enhance (Mo) X-ray Source'
_exptl_absorpt_coefficient_mu 0.074
_exptl_absorpt_correction_T_max 1.000
_exptl_absorpt_correction_T_min 0.913
_exptl_absorpt_correction_type gaussian
_exptl_absorpt_process_details
;
CrysAlisPro 1.171.39.46 (Rigaku Oxford Diffraction, 2018)
Numerical absorption correction based on gaussian integration over
			a multifaceted crystal model
Empirical absorption correction using spherical harmonics,
 implemented in SCALE3 ABSPACK scaling algorithm.
;
_exptl_crystal_colour orange
_exptl_crystal_colour_primary orange
_exptl_crystal_density_diffrn 1.229
_exptl_crystal_description block
_exptl_crystal_F_000 1328
_exptl_crystal_recrystallization_method 'Re-crystallisation from solvent: chloroform/hexane'
_exptl_crystal_size_max 0.323
_exptl_crystal_size_mid 0.311
_exptl_crystal_size_min 0.277
_refine_diff_density_max 0.288
_refine_diff_density_min -0.233
_refine_diff_density_rms 0.040
_refine_ls_extinction_method none
_refine_ls_goodness_of_fit_ref 1.042
_refine_ls_hydrogen_treatment constr
_refine_ls_matrix_type full
_refine_ls_number_parameters 221
_refine_ls_number_reflns 3936
_refine_ls_number_restraints 0
_refine_ls_restrained_S_all 1.042
_refine_ls_R_factor_all 0.0605
_refine_ls_R_factor_gt 0.0478
_refine_ls_shift/su_max 0.000
_refine_ls_shift/su_mean 0.000
_refine_ls_structure_factor_coef Fsqd
_refine_ls_weighting_details 'w=1/[\s^2^(Fo^2^)+(0.0520P)^2^+1.7054P] where P=(Fo^2^+2Fc^2^)/3'
_refine_ls_weighting_scheme calc
_refine_ls_wR_factor_gt 0.1108
_refine_ls_wR_factor_ref 0.1188
_reflns_Friedel_coverage 0.000
_reflns_number_gt 3251
_reflns_number_total 3936
_reflns_threshold_expression 'I > 2\s(I)'
_cod_data_source_file d1ce00377a2.cif
_cod_data_source_block jb288absbeam
_cod_depositor_comments
;
The following automatic conversions were performed:

data item '_chemical_melting_point' value '395-398' was changed to
'396.5(15)' -- the average value was taken and precision was
estimated.

Automatic conversion script
Id: cif_fix_values 7556 2019-12-06 15:28:31Z antanas 

 Adding full bibliography for 7242927--7242944.cif.
;
_cod_database_code 7242937
_shelx_shelxl_version_number 2016/6
_chemical_oxdiff_formula 'C21 H19 N3'
_chemical_oxdiff_usercomment 'Orange Block cut'
_shelx_space_group_comment
;
The symmetry employed for this shelxl refinement is uniquely defined
by the following loop, which should always be used as a source of
symmetry information in preference to the above space-group names.
They are only intended as comments.
;
_reflns_odcompleteness_completeness 99.89
_reflns_odcompleteness_iscentric 1
_reflns_odcompleteness_theta 26.32
_olex2_refinement_description
;
1. Fixed Uiso
 At 1.2 times of:
  All C(H) groups
 At 1.5 times of:
  All C(H,H,H) groups
2.a Aromatic/amide H refined with riding coordinates:
 C11(H11), C4(H4), C18(H18), C2(H2), C3(H3), C9(H9), C10(H10)
2.b Idealised Me refined as rotating group:
 C15(H15A,H15B,H15C), C14(H14A,H14B,H14C), C16(H16A,H16B,H16C), C17(H17A,H17B,
 H17C)
;
_olex2_submission_special_instructions 'No special instructions were received'
_oxdiff_exptl_absorpt_empirical_details
;
Empirical correction (ABSPACK) includes:
- Absorption correction using spherical harmonics
- Frame scaling
;
_oxdiff_exptl_absorpt_empirical_full_max 1.020
_oxdiff_exptl_absorpt_empirical_full_min 0.976

loop_
_space_group_symop_operation_xyz
'x, y, z'
'-x+1/2, y, -z'
'x+1/2, y+1/2, z+1/2'
'-x+1, y+1/2, -z+1/2'
'-x, -y, -z'
'x-1/2, -y, z'
'-x+1/2, -y+1/2, -z+1/2'
'x, -y+1/2, z+1/2'

loop_
_atom_site_label
_atom_site_type_symbol
_atom_site_fract_x
_atom_site_fract_y
_atom_site_fract_z
_atom_site_U_iso_or_equiv
_atom_site_adp_type
_atom_site_occupancy
_atom_site_site_symmetry_order
_atom_site_calc_flag
_atom_site_refinement_flags_posn
_atom_site_refinement_flags_adp
_atom_site_refinement_flags_occupancy
_atom_site_disorder_assembly
_atom_site_disorder_group
N1 N 0.59056(6) 0.42303(10) 0.38120(7) 0.0260(3) Uani 1 1 d . . . . .
C6 C 0.60934(6) 0.56269(11) 0.49684(7) 0.0198(3) Uani 1 1 d . . . . .
C1 C 0.58693(6) 0.53964(12) 0.41206(8) 0.0214(3) Uani 1 1 d . . . . .
C7 C 0.62729(6) 0.48595(12) 0.57047(7) 0.0203(3) Uani 1 1 d . . . . .
C12 C 0.65513(7) 0.55900(12) 0.63721(8) 0.0222(3) Uani 1 1 d . . . . .
C8 C 0.61907(7) 0.36372(12) 0.58446(8) 0.0230(3) Uani 1 1 d . . . . .
C5 C 0.62023(6) 0.68051(11) 0.52279(8) 0.0208(3) Uani 1 1 d . . . . .
C11 C 0.67693(7) 0.51380(13) 0.71536(8) 0.0280(3) Uani 1 1 d . . . . .
H11 H 0.695350 0.563686 0.758656 0.034 Uiso 1 1 calc R . . . .
C13 C 0.65659(7) 0.68732(12) 0.61187(8) 0.0224(3) Uani 1 1 d . . . . .
C4 C 0.60106(7) 0.77484(12) 0.47055(8) 0.0258(3) Uani 1 1 d . . . . .
H4 H 0.608538 0.852374 0.489032 0.031 Uiso 1 1 calc R . . . .
C18 C 0.58157(7) 0.28359(12) 0.52184(8) 0.0260(3) Uani 1 1 d . . . . .
H18 H 0.540938 0.313523 0.487148 0.031 Uiso 1 1 calc R . . . .
C2 C 0.56500(7) 0.63568(13) 0.36108(8) 0.0258(3) Uani 1 1 d . . . . .
H2 H 0.546195 0.621955 0.306133 0.031 Uiso 1 1 calc R . . . .
C3 C 0.57037(7) 0.75118(13) 0.38987(8) 0.0277(3) Uani 1 1 d . . . . .
H3 H 0.553287 0.813179 0.354825 0.033 Uiso 1 1 calc R . . . .
C15 C 0.73640(7) 0.72950(13) 0.61606(8) 0.0282(3) Uani 1 1 d . . . . .
H15A H 0.760444 0.729388 0.672182 0.042 Uiso 1 1 calc GR . . . .
H15B H 0.736705 0.808270 0.594230 0.042 Uiso 1 1 calc GR . . . .
H15C H 0.761915 0.677176 0.584392 0.042 Uiso 1 1 calc GR . . . .
C9 C 0.64191(7) 0.32042(13) 0.66412(8) 0.0296(3) Uani 1 1 d . . . . .
H9 H 0.637323 0.239911 0.674059 0.036 Uiso 1 1 calc R . . . .
C10 C 0.67092(8) 0.39326(14) 0.72809(9) 0.0325(3) Uani 1 1 d . . . . .
H10 H 0.686504 0.361446 0.779968 0.039 Uiso 1 1 calc R . . . .
N3 N 0.52640(9) 0.04581(13) 0.39428(11) 0.0620(5) Uani 1 1 d . . . . .
C19 C 0.60020(8) 0.17099(13) 0.50968(9) 0.0318(3) Uani 1 1 d . . . . .
C14 C 0.61578(8) 0.76808(13) 0.66359(8) 0.0311(3) Uani 1 1 d . . . . .
H14A H 0.565131 0.744528 0.657462 0.047 Uiso 1 1 calc GR . . . .
H14B H 0.618813 0.848492 0.645538 0.047 Uiso 1 1 calc GR . . . .
H14C H 0.637725 0.762005 0.720289 0.047 Uiso 1 1 calc GR . . . .
C16 C 0.66647(8) 0.37998(14) 0.38874(9) 0.0337(3) Uani 1 1 d . . . . .
H16A H 0.691172 0.420438 0.349818 0.051 Uiso 1 1 calc GR . . . .
H16B H 0.666203 0.296413 0.377994 0.051 Uiso 1 1 calc GR . . . .
H16C H 0.691722 0.394918 0.443340 0.051 Uiso 1 1 calc GR . . . .
C21 C 0.55848(9) 0.10088(13) 0.44586(11) 0.0400(4) Uani 1 1 d . . . . .
C17 C 0.55194(9) 0.40340(15) 0.29785(9) 0.0382(4) Uani 1 1 d . . . . .
H17A H 0.502650 0.433178 0.293253 0.057 Uiso 1 1 calc GR . . . .
H17B H 0.550566 0.320116 0.286004 0.057 Uiso 1 1 calc GR . . . .
H17C H 0.577211 0.443988 0.259494 0.057 Uiso 1 1 calc GR . . . .
N2 N 0.71332(10) 0.06430(16) 0.58933(12) 0.0774(7) Uani 1 1 d . . . . .
C20 C 0.66364(10) 0.11254(15) 0.55469(11) 0.0459(4) Uani 1 1 d . . . . .

loop_
_atom_site_aniso_label
_atom_site_aniso_U_11
_atom_site_aniso_U_22
_atom_site_aniso_U_33
_atom_site_aniso_U_23
_atom_site_aniso_U_13
_atom_site_aniso_U_12
N1 0.0286(6) 0.0264(6) 0.0228(6) -0.0053(5) 0.0037(5) -0.0025(5)
C6 0.0180(5) 0.0217(6) 0.0198(6) 0.0019(5) 0.0038(5) 0.0010(5)
C1 0.0196(6) 0.0250(7) 0.0199(6) -0.0006(5) 0.0038(5) -0.0019(5)
C7 0.0187(5) 0.0244(7) 0.0180(6) 0.0012(5) 0.0038(5) 0.0010(5)
C12 0.0227(6) 0.0248(7) 0.0198(6) -0.0012(5) 0.0054(5) 0.0019(5)
C8 0.0231(6) 0.0221(6) 0.0237(6) 0.0029(5) 0.0035(5) -0.0005(5)
C5 0.0199(6) 0.0230(6) 0.0198(6) -0.0013(5) 0.0041(5) 0.0023(5)
C11 0.0327(7) 0.0320(8) 0.0184(6) -0.0005(6) 0.0014(5) -0.0002(6)
C13 0.0258(6) 0.0219(6) 0.0193(6) -0.0024(5) 0.0031(5) 0.0022(5)
C4 0.0307(7) 0.0215(6) 0.0255(7) 0.0006(6) 0.0056(5) 0.0030(5)
C18 0.0268(6) 0.0241(7) 0.0265(7) 0.0043(6) 0.0025(5) -0.0034(5)
C2 0.0265(6) 0.0319(7) 0.0183(6) 0.0023(6) 0.0016(5) -0.0009(5)
C3 0.0304(7) 0.0284(7) 0.0241(7) 0.0071(6) 0.0040(5) 0.0052(6)
C15 0.0294(7) 0.0283(7) 0.0260(7) -0.0033(6) 0.0014(6) -0.0025(6)
C9 0.0351(7) 0.0260(7) 0.0277(7) 0.0067(6) 0.0051(6) -0.0008(6)
C10 0.0409(8) 0.0355(8) 0.0205(6) 0.0080(6) 0.0029(6) 0.0009(6)
N3 0.0728(11) 0.0290(8) 0.0697(11) -0.0142(8) -0.0327(9) 0.0133(7)
C19 0.0339(7) 0.0249(7) 0.0337(8) 0.0021(6) -0.0034(6) -0.0001(6)
C14 0.0379(7) 0.0308(8) 0.0248(7) -0.0042(6) 0.0060(6) 0.0082(6)
C16 0.0343(8) 0.0326(8) 0.0360(8) -0.0093(7) 0.0108(6) 0.0016(6)
C21 0.0466(9) 0.0202(7) 0.0469(10) 0.0006(7) -0.0114(8) 0.0050(6)
C17 0.0454(9) 0.0391(9) 0.0285(8) -0.0108(7) 0.0010(7) -0.0096(7)
N2 0.0785(12) 0.0594(11) 0.0778(13) -0.0261(10) -0.0377(10) 0.0349(10)
C20 0.0510(10) 0.0331(9) 0.0465(10) -0.0114(8) -0.0135(8) 0.0093(8)

loop_
_atom_type_symbol
_atom_type_description
_atom_type_scat_dispersion_real
_atom_type_scat_dispersion_imag
_atom_type_scat_source
C C 0.0033 0.0016 'International Tables Vol C Tables 4.2.6.8 and 6.1.1.4'
H H 0.0000 0.0000 'International Tables Vol C Tables 4.2.6.8 and 6.1.1.4'
N N 0.0061 0.0033 'International Tables Vol C Tables 4.2.6.8 and 6.1.1.4'

loop_
_exptl_crystal_face_index_h
_exptl_crystal_face_index_k
_exptl_crystal_face_index_l
_exptl_crystal_face_perp_dist
0 6 22 0.1434
-7 8 19 0.1034
-2 15 -6 0.1511
0 -15 6 0.1475
26 -1 -6 0.1174
20 -7 9 0.1342
-26 0 6 0.1521
-20 8 -6 0.1881
0 -6 -22 0.1434

loop_
_geom_angle_atom_site_label_1
_geom_angle_atom_site_label_2
_geom_angle_atom_site_label_3
_geom_angle
_geom_angle_site_symmetry_1
_geom_angle_site_symmetry_3
_geom_angle_publ_flag
C1 N1 C16 112.12(11) . . ?
C1 N1 C17 115.80(11) . . ?
C17 N1 C16 110.10(11) . . ?
C1 C6 C7 133.71(12) . . ?
C5 C6 C1 118.70(11) . . ?
C5 C6 C7 107.56(11) . . ?
N1 C1 C6 120.13(11) . . ?
C2 C1 N1 122.20(11) . . ?
C2 C1 C6 117.60(12) . . ?
C12 C7 C6 107.67(11) . . ?
C12 C7 C8 118.77(11) . . ?
C8 C7 C6 133.51(11) . . ?
C7 C12 C13 111.54(11) . . ?
C11 C12 C7 121.86(13) . . ?
C11 C12 C13 126.60(12) . . ?
C7 C8 C18 122.75(11) . . ?
C9 C8 C7 118.06(12) . . ?
C9 C8 C18 118.92(12) . . ?
C6 C5 C13 111.31(11) . . ?
C4 C5 C6 122.15(12) . . ?
C4 C5 C13 126.52(12) . . ?
C12 C11 H11 120.5 . . ?
C10 C11 C12 119.04(13) . . ?
C10 C11 H11 120.5 . . ?
C12 C13 C5 101.24(10) . . ?
C12 C13 C15 110.15(10) . . ?
C12 C13 C14 112.73(11) . . ?
C5 C13 C15 109.29(10) . . ?
C5 C13 C14 113.02(10) . . ?
C14 C13 C15 110.08(11) . . ?
C5 C4 H4 120.8 . . ?
C5 C4 C3 118.35(13) . . ?
C3 C4 H4 120.8 . . ?
C8 C18 H18 116.9 . . ?
C19 C18 C8 126.15(13) . . ?
C19 C18 H18 116.9 . . ?
C1 C2 H2 119.1 . . ?
C3 C2 C1 121.90(12) . . ?
C3 C2 H2 119.1 . . ?
C4 C3 C2 120.40(12) . . ?
C4 C3 H3 119.8 . . ?
C2 C3 H3 119.8 . . ?
C13 C15 H15A 109.5 . . ?
C13 C15 H15B 109.5 . . ?
C13 C15 H15C 109.5 . . ?
H15A C15 H15B 109.5 . . ?
H15A C15 H15C 109.5 . . ?
H15B C15 H15C 109.5 . . ?
C8 C9 H9 119.0 . . ?
C10 C9 C8 122.10(13) . . ?
C10 C9 H9 119.0 . . ?
C11 C10 H10 119.9 . . ?
C9 C10 C11 120.13(13) . . ?
C9 C10 H10 119.9 . . ?
C18 C19 C21 120.82(13) . . ?
C18 C19 C20 124.31(13) . . ?
C21 C19 C20 114.81(13) . . ?
C13 C14 H14A 109.5 . . ?
C13 C14 H14B 109.5 . . ?
C13 C14 H14C 109.5 . . ?
H14A C14 H14B 109.5 . . ?
H14A C14 H14C 109.5 . . ?
H14B C14 H14C 109.5 . . ?
N1 C16 H16A 109.5 . . ?
N1 C16 H16B 109.5 . . ?
N1 C16 H16C 109.5 . . ?
H16A C16 H16B 109.5 . . ?
H16A C16 H16C 109.5 . . ?
H16B C16 H16C 109.5 . . ?
N3 C21 C19 178.6(2) . . ?
N1 C17 H17A 109.5 . . ?
N1 C17 H17B 109.5 . . ?
N1 C17 H17C 109.5 . . ?
H17A C17 H17B 109.5 . . ?
H17A C17 H17C 109.5 . . ?
H17B C17 H17C 109.5 . . ?
N2 C20 C19 178.58(19) . . ?

loop_
_geom_bond_atom_site_label_1
_geom_bond_atom_site_label_2
_geom_bond_distance
_geom_bond_site_symmetry_2
_geom_bond_publ_flag
N1 C1 1.4171(17) . ?
N1 C16 1.4671(17) . ?
N1 C17 1.4601(17) . ?
C6 C1 1.4173(17) . ?
C6 C7 1.4854(17) . ?
C6 C5 1.4021(17) . ?
C1 C2 1.3919(19) . ?
C7 C12 1.4052(18) . ?
C7 C8 1.4116(18) . ?
C12 C11 1.3846(18) . ?
C12 C13 1.5095(18) . ?
C8 C18 1.4609(19) . ?
C8 C9 1.4018(18) . ?
C5 C13 1.5160(17) . ?
C5 C4 1.3799(18) . ?
C11 H11 0.9300 . ?
C11 C10 1.384(2) . ?
C13 C15 1.5367(18) . ?
C13 C14 1.5266(18) . ?
C4 H4 0.9300 . ?
C4 C3 1.3860(18) . ?
C18 H18 0.9300 . ?
C18 C19 1.340(2) . ?
C2 H2 0.9300 . ?
C2 C3 1.386(2) . ?
C3 H3 0.9300 . ?
C15 H15A 0.9600 . ?
C15 H15B 0.9600 . ?
C15 H15C 0.9600 . ?
C9 H9 0.9300 . ?
C9 C10 1.377(2) . ?
C10 H10 0.9300 . ?
N3 C21 1.140(2) . ?
C19 C21 1.438(2) . ?
C19 C20 1.440(2) . ?
C14 H14A 0.9600 . ?
C14 H14B 0.9600 . ?
C14 H14C 0.9600 . ?
C16 H16A 0.9600 . ?
C16 H16B 0.9600 . ?
C16 H16C 0.9600 . ?
C17 H17A 0.9600 . ?
C17 H17B 0.9600 . ?
C17 H17C 0.9600 . ?
N2 C20 1.137(2) . ?

loop_
_geom_torsion_atom_site_label_1
_geom_torsion_atom_site_label_2
_geom_torsion_atom_site_label_3
_geom_torsion_atom_site_label_4
_geom_torsion
_geom_torsion_site_symmetry_1
_geom_torsion_site_symmetry_2
_geom_torsion_site_symmetry_3
_geom_torsion_site_symmetry_4
_geom_torsion_publ_flag
N1 C1 C2 C3 -171.69(12) . . . . ?
C6 C1 C2 C3 5.34(18) . . . . ?
C6 C7 C12 C11 179.84(12) . . . . ?
C6 C7 C12 C13 0.46(13) . . . . ?
C6 C7 C8 C18 -5.4(2) . . . . ?
C6 C7 C8 C9 -179.29(13) . . . . ?
C6 C5 C13 C12 -7.86(13) . . . . ?
C6 C5 C13 C15 108.35(12) . . . . ?
C6 C5 C13 C14 -128.69(12) . . . . ?
C6 C5 C4 C3 -0.28(19) . . . . ?
C1 C6 C7 C12 172.67(13) . . . . ?
C1 C6 C7 C8 -10.2(2) . . . . ?
C1 C6 C5 C13 -169.99(10) . . . . ?
C1 C6 C5 C4 8.37(18) . . . . ?
C1 C2 C3 C4 2.8(2) . . . . ?
C7 C6 C1 N1 -11.6(2) . . . . ?
C7 C6 C1 C2 171.33(12) . . . . ?
C7 C6 C5 C13 8.53(13) . . . . ?
C7 C6 C5 C4 -173.11(11) . . . . ?
C7 C12 C11 C10 -0.2(2) . . . . ?
C7 C12 C13 C5 4.27(13) . . . . ?
C7 C12 C13 C15 -111.31(12) . . . . ?
C7 C12 C13 C14 125.31(12) . . . . ?
C7 C8 C18 C19 143.67(15) . . . . ?
C7 C8 C9 C10 0.7(2) . . . . ?
C12 C7 C8 C18 171.47(12) . . . . ?
C12 C7 C8 C9 -2.44(18) . . . . ?
C12 C11 C10 C9 -1.6(2) . . . . ?
C8 C7 C12 C11 2.23(18) . . . . ?
C8 C7 C12 C13 -177.14(11) . . . . ?
C8 C18 C19 C21 179.75(14) . . . . ?
C8 C18 C19 C20 -3.4(3) . . . . ?
C8 C9 C10 C11 1.3(2) . . . . ?
C5 C6 C1 N1 166.46(11) . . . . ?
C5 C6 C1 C2 -10.63(17) . . . . ?
C5 C6 C7 C12 -5.52(13) . . . . ?
C5 C6 C7 C8 171.58(13) . . . . ?
C5 C4 C3 C2 -5.34(19) . . . . ?
C11 C12 C13 C5 -175.07(12) . . . . ?
C11 C12 C13 C15 69.35(16) . . . . ?
C11 C12 C13 C14 -54.03(17) . . . . ?
C13 C12 C11 C10 179.09(13) . . . . ?
C13 C5 C4 C3 177.82(12) . . . . ?
C4 C5 C13 C12 173.87(12) . . . . ?
C4 C5 C13 C15 -69.92(16) . . . . ?
C4 C5 C13 C14 53.03(17) . . . . ?
C18 C8 C9 C10 -173.43(13) . . . . ?
C9 C8 C18 C19 -42.5(2) . . . . ?
C16 N1 C1 C6 -65.30(15) . . . . ?
C16 N1 C1 C2 111.65(14) . . . . ?
C17 N1 C1 C6 167.21(11) . . . . ?
C17 N1 C1 C2 -15.84(18) . . . . ?

loop_
_exptl_oxdiff_crystal_face_indexfrac_h
_exptl_oxdiff_crystal_face_indexfrac_k
_exptl_oxdiff_crystal_face_indexfrac_l
_exptl_oxdiff_crystal_face_x
_exptl_oxdiff_crystal_face_y
_exptl_oxdiff_crystal_face_z
0.0093 6.0021 21.9891 -0.9899 0.2495 -0.1342
-6.9935 8.0008 18.9891 -0.8418 0.1918 -0.4401
-2.0040 14.9925 -6.0192 0.1754 0.7087 -0.6593
0.0036 -14.9925 6.0199 -0.1667 -0.7553 0.5973
26.0023 -1.0012 -6.0070 0.1522 0.5692 0.8179
20.0082 -6.9954 9.0015 -0.4338 0.1001 0.9251
-26.0023 0.0016 6.0084 -0.1460 -0.6187 -0.7798
-20.0069 7.9957 -6.0033 0.2977 -0.0571 -0.9503
-0.0093 -6.0021 -21.9891 0.9899 -0.2495 0.1342
